data_1555271
loop_
_publ_author_name
'Cui, Peng'
'McMahon, David P.'
'Spackman, Peter R.'
'Alston, Ben M.'
'Little, Marc A.'
'Day, Graeme M.'
'Cooper, Andrew I.'

_publ_section_title
;
 Mining predicted crystal structure landscapes with high throughput
 crystallisation: old molecules, new insights
;
_journal_issue 43
_journal_name_full 'Chemical Science'
_journal_page_first 9988
_journal_paper_doi 10.1039/C9SC02832C
_journal_volume 10
_journal_year 2019
_chemical_formula_moiety 'C9 H6 O6, 5.38(H2 O)'
_chemical_formula_sum 'C9 H16.75 O11.38'
_chemical_formula_weight 306.97
_space_group_crystal_system monoclinic
_space_group_IT_number 12
_space_group_name_Hall '-C 2y'
_space_group_name_H-M_alt 'C 1 2/m 1'
_atom_sites_solution_hydrogens geom
_atom_sites_solution_primary dual
_audit_creation_date 2018-07-02
_audit_creation_method
;
Olex2 1.2
(compiled 2018.05.29 svn.r3508 for OlexSys, GUI svn.r5506)
;
_audit_update_record
;
2019-05-10 deposited with the CCDC.	2019-08-20 downloaded from the CCDC.
;
_cell_angle_alpha 90
_cell_angle_beta 93.333(4)
_cell_angle_gamma 90
_cell_formula_units_Z 4
_cell_length_a 25.768(4)
_cell_length_b 16.425(2)
_cell_length_c 3.6006(5)
_cell_measurement_reflns_used 3371
_cell_measurement_temperature 100
_cell_measurement_theta_max 26.450
_cell_measurement_theta_min 2.480
_cell_volume 1521.3(4)
_computing_cell_refinement 'SAINT v7.68A (Bruker, 2009)'
_computing_data_collection 'CrystalClear-SM Expert 2.0 r7 (Rigaku, 2011)'
_computing_data_reduction 'SAINT v7.68A (Bruker, 2009)'
_computing_molecular_graphics 'Olex2 (Dolomanov et al., 2009)'
_computing_publication_material 'Olex2 (Dolomanov et al., 2009)'
_computing_structure_refinement 'XL (Sheldrick, 2008)'
_computing_structure_solution 'ShelXT (Sheldrick, 2015)'
_diffrn_ambient_temperature 100
_diffrn_detector CCD
_diffrn_detector_area_resol_mean 28.5714
_diffrn_detector_type 'Rigaku Saturn724+'
_diffrn_measured_fraction_theta_full 0.994
_diffrn_measured_fraction_theta_max 0.994
_diffrn_measurement_device 'AFC12 (Right): Kappa 3 circle'
_diffrn_measurement_device_type 'Rigaku Saturn724+ (2x2 bin mode)'
_diffrn_measurement_method 'profile data from \w-scans'
_diffrn_measurement_specimen_support 'Mitegen 50um'
_diffrn_radiation_collimation 0.3
_diffrn_radiation_monochromator Confocal
_diffrn_radiation_probe x-ray
_diffrn_radiation_type MoK\a
_diffrn_radiation_wavelength 0.71073
_diffrn_reflns_av_R_equivalents 0.0521
_diffrn_reflns_av_unetI/netI 0.0433
_diffrn_reflns_Laue_measured_fraction_full 0.994
_diffrn_reflns_Laue_measured_fraction_max 0.994
_diffrn_reflns_limit_h_max 27
_diffrn_reflns_limit_h_min -32
_diffrn_reflns_limit_k_max 20
_diffrn_reflns_limit_k_min -20
_diffrn_reflns_limit_l_max 4
_diffrn_reflns_limit_l_min -4
_diffrn_reflns_number 8267
_diffrn_reflns_point_group_measured_fraction_full 0.994
_diffrn_reflns_point_group_measured_fraction_max 0.994
_diffrn_reflns_theta_full 25.242
_diffrn_reflns_theta_max 26.371
_diffrn_reflns_theta_min 2.480
_diffrn_source 'Rotating Anode'
_diffrn_source_current 24.0
_diffrn_source_power 1.2
_diffrn_source_target Mo
_diffrn_source_type 'Rotating Anode'
_diffrn_source_voltage 50.0
_exptl_absorpt_coefficient_mu 0.127
_exptl_absorpt_correction_T_max 0.7454
_exptl_absorpt_correction_T_min 0.4482
_exptl_absorpt_correction_type multi-scan
_exptl_absorpt_process_details
'SADABS-2008/1 (Bruker,2008) was used for absorption correction. wR2(int) was 0.1020 before and 0.0711 after correction. The Ratio of minimum to maximum transmission is 0.6013. The \l/2 correction factor is 0.0015.'
_exptl_crystal_colour colourless
_exptl_crystal_colour_primary colourless
_exptl_crystal_density_diffrn 1.340
_exptl_crystal_description block
_exptl_crystal_F_000 647
_exptl_crystal_size_max 0.21
_exptl_crystal_size_mid 0.11
_exptl_crystal_size_min 0.1
_refine_diff_density_max 0.588
_refine_diff_density_min -0.433
_refine_diff_density_rms 0.118
_refine_ls_extinction_method none
_refine_ls_goodness_of_fit_ref 1.785
_refine_ls_hydrogen_treatment constr
_refine_ls_matrix_type full
_refine_ls_number_parameters 115
_refine_ls_number_reflns 1618
_refine_ls_number_restraints 0
_refine_ls_restrained_S_all 1.785
_refine_ls_R_factor_all 0.1014
_refine_ls_R_factor_gt 0.0887
_refine_ls_shift/su_max 0.000
_refine_ls_shift/su_mean 0.000
_refine_ls_structure_factor_coef Fsqd
_refine_ls_weighting_details 'w=1/[\s^2^(Fo^2^)+(0.1000P)^2^] where P=(Fo^2^+2Fc^2^)/3'
_refine_ls_weighting_scheme calc
_refine_ls_wR_factor_gt 0.2374
_refine_ls_wR_factor_ref 0.2458
_reflns_Friedel_coverage 0.000
_reflns_number_gt 1293
_reflns_number_total 1618
_reflns_threshold_expression 'I > 2\s(I)'
_cod_data_source_file c9sc02832c2.cif
_cod_data_source_block TMA_8-35_butanol-1-3-dimethoxybenzene_publ
_cod_database_code 1555271
_shelx_shelxl_version_number 2014/7
_shelx_space_group_comment
;
The symmetry employed for this shelxl refinement is uniquely defined
by the following loop, which should always be used as a source of
symmetry information in preference to the above space-group names.
They are only intended as comments.
;
_shelx_estimated_absorpt_t_max 0.987
_shelx_estimated_absorpt_t_min 0.974
_olex2_refinement_description
;
1. Fixed Uiso
 At 1.2 times of:
  All C(H) groups
 At 1.5 times of:
  All O(H) groups
2. Others
 Fixed Sof: H1(0.5) O1W(0.25) O2W(0.25) O3W(0.25) O4W(0.25) O5W(0.5) O6W(0.25)
 O7W(0.5) O8W(0.25) O9W(0.125) O10W(0.0625)
3.a Aromatic/amide H refined with riding coordinates:
 C3(H3), C6(H6)
3.b Idealised tetrahedral OH refined as rotating group:
 O1(H1), O2(H2)
;
_olex2_submission_special_instructions 'No special instructions were received'

loop_
_space_group_symop_operation_xyz
'x, y, z'
'-x, y, -z'
'x+1/2, y+1/2, z'
'-x+1/2, y+1/2, -z'
'-x, -y, -z'
'x, -y, z'
'-x+1/2, -y+1/2, -z'
'x+1/2, -y+1/2, z'

loop_
_atom_site_label
_atom_site_type_symbol
_atom_site_fract_x
_atom_site_fract_y
_atom_site_fract_z
_atom_site_U_iso_or_equiv
_atom_site_adp_type
_atom_site_occupancy
_atom_site_site_symmetry_order
_atom_site_calc_flag
_atom_site_refinement_flags_posn
_atom_site_refinement_flags_adp
_atom_site_refinement_flags_occupancy
_atom_site_disorder_assembly
_atom_site_disorder_group
O1 O 0.45458(7) 0.56825(12) 0.8180(6) 0.0373(6) Uani 1 1 d . . . . .
H1 H 0.4855 0.5613 0.8999 0.056 Uiso 0.5 1 calc GR . . . .
O2 O 0.30514(7) 0.71676(11) 0.2787(5) 0.0335(6) Uani 1 1 d . . . . .
H2 H 0.2902 0.7575 0.1808 0.050 Uiso 1 1 calc GR . . . .
O3 O 0.23999(6) 0.65025(11) -0.0300(5) 0.0311(6) Uani 1 1 d . . . . .
C1 C 0.43416(12) 0.5000 0.7382(9) 0.0236(8) Uani 1 2 d S T P . .
C2 C 0.38133(12) 0.5000 0.5434(9) 0.0238(8) Uani 1 2 d S T P . .
C3 C 0.35683(10) 0.57359(15) 0.4546(7) 0.0246(6) Uani 1 1 d . . . . .
H3 H 0.3737 0.6237 0.5155 0.030 Uiso 1 1 calc R . . . .
C4 C 0.30752(9) 0.57324(14) 0.2761(7) 0.0227(6) Uani 1 1 d . . . . .
C5 C 0.28131(9) 0.65110(15) 0.1646(7) 0.0244(6) Uani 1 1 d . . . . .
C6 C 0.28262(13) 0.5000 0.1860(9) 0.0227(7) Uani 1 2 d S T P . .
H6 H 0.2489 0.5000 0.0639 0.027 Uiso 1 2 calc RS T P . .
O1W O 0.1500(12) 0.5000 0.498(9) 0.289(19) Uani 0.5 2 d S T P A 1
O2W O 0.1465(6) 0.5000 0.056(10) 0.225(11) Uani 0.5 2 d S T P B 2
O3W O 0.1182(19) 0.581(3) -0.014(12) 0.233(15) Uiso 0.25 1 d . . . C 3
O4W O 0.489(2) 0.763(4) 1.249(13) 0.30(2) Uiso 0.25 1 d . . . D 4
O5W O 0.4202(13) 0.783(2) 0.809(13) 0.307(15) Uiso 0.5 1 d . . . E 5
O6W O 0.4270(12) 0.774(2) 1.059(14) 0.171(10) Uiso 0.25 1 d . . . F 6
O7W O 0.4300(7) 0.7760(12) 0.419(8) 0.212(6) Uiso 0.5 1 d . . . G 7
O8W O 0.3949(16) 0.877(2) 0.581(11) 0.217(13) Uiso 0.25 1 d . . . H 8
O9W O 0.4963(17) 1.0000 0.345(9) 0.178(15) Uiso 0.25 2 d S T P I 9
O10W O 0.5000 1.0000 0.0000 0.22(3) Uiso 0.25 4 d S T P J 10

loop_
_atom_site_aniso_label
_atom_site_aniso_U_11
_atom_site_aniso_U_22
_atom_site_aniso_U_33
_atom_site_aniso_U_23
_atom_site_aniso_U_13
_atom_site_aniso_U_12
O1 0.0269(10) 0.0407(13) 0.0425(12) 0.0004(9) -0.0147(8) -0.0063(8)
O2 0.0348(10) 0.0219(11) 0.0418(11) 0.0008(8) -0.0135(8) -0.0013(8)
O3 0.0277(10) 0.0274(11) 0.0365(10) -0.0001(7) -0.0136(7) 0.0022(7)
C1 0.0204(15) 0.0274(19) 0.0224(16) 0.000 -0.0031(12) 0.000
C2 0.0196(16) 0.0306(19) 0.0205(15) 0.000 -0.0039(12) 0.000
C3 0.0254(12) 0.0269(14) 0.0210(11) -0.0011(9) -0.0037(9) -0.0035(9)
C4 0.0243(12) 0.0224(14) 0.0209(11) -0.0008(9) -0.0038(9) 0.0007(9)
C5 0.0239(12) 0.0242(14) 0.0244(12) 0.0002(9) -0.0045(9) -0.0010(9)
C6 0.0217(15) 0.0254(18) 0.0204(15) 0.000 -0.0058(12) 0.000
O1W 0.17(2) 0.48(6) 0.20(3) 0.000 -0.07(2) 0.000
O2W 0.060(7) 0.24(3) 0.37(4) 0.000 -0.016(13) 0.000

loop_
_atom_type_symbol
_atom_type_description
_atom_type_scat_dispersion_real
_atom_type_scat_dispersion_imag
_atom_type_scat_source
C C 0.0033 0.0016 'International Tables Vol C Tables 4.2.6.8 and 6.1.1.4'
H H 0.0000 0.0000 'International Tables Vol C Tables 4.2.6.8 and 6.1.1.4'
O O 0.0106 0.0060 'International Tables Vol C Tables 4.2.6.8 and 6.1.1.4'

loop_
_geom_angle_atom_site_label_1
_geom_angle_atom_site_label_2
_geom_angle_atom_site_label_3
_geom_angle
_geom_angle_site_symmetry_1
_geom_angle_site_symmetry_3
C1 O1 H1 109.5 . .
C5 O2 H2 109.5 . .
O1 C1 O1 124.9(3) . 6_565
O1 C1 C2 117.53(16) . .
O1 C1 C2 117.54(16) 6_565 .
C3 C2 C1 119.75(15) . .
C3 C2 C1 119.76(15) 6_565 .
C3 C2 C3 120.5(3) . 6_565
C2 C3 H3 120.2 . .
C4 C3 C2 119.5(2) . .
C4 C3 H3 120.2 . .
C3 C4 C5 120.6(2) . .
C3 C4 C6 120.5(2) . .
C6 C4 C5 118.9(2) . .
O2 C5 C4 115.5(2) . .
O3 C5 O2 124.3(2) . .
O3 C5 C4 120.2(2) . .
C4 C6 C4 119.5(3) . 6_565
C4 C6 H6 120.3 6_565 .
C4 C6 H6 120.3 . .

loop_
_geom_bond_atom_site_label_1
_geom_bond_atom_site_label_2
_geom_bond_distance
_geom_bond_site_symmetry_2
O1 H1 0.8400 .
O1 C1 1.264(2) .
O2 H2 0.8400 .
O2 C5 1.296(3) .
O3 C5 1.240(3) .
C1 O1 1.264(2) 6_565
C1 C2 1.495(4) .
C2 C3 1.392(3) 6_565
C2 C3 1.392(3) .
C3 H3 0.9500 .
C3 C4 1.390(4) .
C4 C5 1.490(3) .
C4 C6 1.393(3) .
C6 C4 1.393(3) 6_565
C6 H6 0.9500 .
O9W O9W 1.12(7) 5_676
